data_1509347
loop_
_publ_author_name
'Kniep, R.'
'Pfeiff, R.'

_publ_section_title
;
 Quaternary selenodiphosphates(IV):M(I)M(III)(P2Se6),
 (M(I)=Cu,Ag;M(III)=Cr,Al,Ga,In)
;
_journal_name_full 'Journal of Alloys Compd.'
_journal_page_first 111
_journal_page_last 133
_journal_paper_doi 10.1016/0925-8388(92)90626-K
_journal_volume 186
_journal_year 1992
_chemical_formula_sum 'Ag Ga P2 Se6'
_chemical_name_systematic 'Ag Ga (P2 Se6)'
_space_group_IT_number 163
_symmetry_space_group_name_Hall '-P 3 2c'
_symmetry_space_group_name_H-M 'P -3 1 c'
_cell_angle_alpha 90
_cell_angle_beta 90
_cell_angle_gamma 120
_cell_formula_units_Z 2
_cell_length_a 6.375
_cell_length_b 6.375
_cell_length_c 13.32
_cell_volume 468.808
_citation_journal_id_ASTM JALCEU
_cod_data_source_file silver1-2_269.cif
_cod_data_source_block Ag1Ga1P2Se6
_cod_original_cell_volume 468.8082
_cod_original_formula_sum 'Ag1 Ga1 P2 Se6'
_cod_database_code 1509347

loop_
_symmetry_equiv_pos_as_xyz
x,y,z
-y,x-y,z
-x+y,-x,z
-y,-x,-z+1/2
x,x-y,-z+1/2
-x+y,y,-z+1/2
-x,-y,-z
y,-x+y,-z
x-y,x,-z
y,x,z-1/2
-x,-x+y,z-1/2
x-y,-y,z-1/2

loop_
_atom_site_label
_atom_site_type_symbol
_atom_site_fract_x
_atom_site_fract_y
_atom_site_fract_z
_atom_site_occupancy
_atom_site_U_iso_or_equiv
Ga1 Ga+3 0 0 0.25 1 0.0
Ag1 Ag+1 0.6667 0.3333 0.25 1 0.0
Se1 Se-2 0.3015 0.3218 0.1214 1 0.0
P1 P+4 0.3333 0.6667 0.1718 1 0.0
